data_7021971
loop_
_publ_author_name
'Xia, Jianlong'
'Ou, Ya-Ping'
'Wu, Di'
'Jin, Guo-Jun'
'Yin, Jun'
'Yu, Guang-Ao'
'Liu, Sheng Hua'

_publ_section_title
;
 Dithia[3.3]paracyclophane-bridged bimetallic ruthenium acetylide
 complexes: synthesis, structures and influence of transannular \p-\p
 interactions on their electronic properties.
;
_journal_issue 39
_journal_name_full 'Dalton transactions (Cambridge, England : 2003)'
_journal_page_first 14212
_journal_page_last 14222
_journal_paper_doi 10.1039/c3dt51756j
_journal_volume 42
_journal_year 2013
_chemical_formula_sum 'C101 H98 Cl2 P4 Ru2 S2'
_chemical_formula_weight 1772.83
_chemical_name_systematic
; 
 ? 
;
_space_group_IT_number 14
_symmetry_cell_setting monoclinic
_symmetry_space_group_name_Hall '-P 2yn'
_symmetry_space_group_name_H-M 'P 1 21/n 1'
_atom_sites_solution_hydrogens geom
_atom_sites_solution_primary direct
_atom_sites_solution_secondary difmap
_audit_creation_method SHELXL-97
_cell_angle_alpha 90.00
_cell_angle_beta 103.128(11)
_cell_angle_gamma 90.00
_cell_formula_units_Z 4
_cell_length_a 16.3268(17)
_cell_length_b 26.119(4)
_cell_length_c 20.599(2)
_cell_measurement_reflns_used 9589
_cell_measurement_temperature 298(2)
_cell_measurement_theta_max 19.85
_cell_measurement_theta_min 2.17
_cell_volume 8554.7(18)
_computing_cell_refinement 'Bruker SMART'
_computing_data_collection 'Bruker SMART'
_computing_data_reduction 'Bruker SAINT'
_computing_molecular_graphics 'Bruker SHELXTL'
_computing_publication_material 'Bruker SHELXTL'
_computing_structure_refinement 'SHELXL-97 (Sheldrick, 1997)'
_computing_structure_solution 'SHELXS-97 (Sheldrick, 1990)'
_diffrn_ambient_temperature 298(2)
_diffrn_measured_fraction_theta_full 0.990
_diffrn_measured_fraction_theta_max 0.990
_diffrn_measurement_device_type 'CCD area detector'
_diffrn_measurement_method 'phi and omega scans'
_diffrn_radiation_monochromator graphite
_diffrn_radiation_source 'fine-focus sealed tube'
_diffrn_radiation_type MoK\a
_diffrn_radiation_wavelength 0.71073
_diffrn_reflns_av_R_equivalents 0.0872
_diffrn_reflns_av_unetI/netI 0.0759
_diffrn_reflns_limit_h_max 21
_diffrn_reflns_limit_h_min -21
_diffrn_reflns_limit_k_max 34
_diffrn_reflns_limit_k_min -34
_diffrn_reflns_limit_l_max 27
_diffrn_reflns_limit_l_min -27
_diffrn_reflns_number 105393
_diffrn_reflns_theta_full 28.39
_diffrn_reflns_theta_max 28.39
_diffrn_reflns_theta_min 1.86
_exptl_absorpt_coefficient_mu 0.587
_exptl_absorpt_correction_T_max 0.9436
_exptl_absorpt_correction_T_min 0.8767
_exptl_absorpt_correction_type none
_exptl_crystal_colour red
_exptl_crystal_density_diffrn 1.377
_exptl_crystal_density_meas 0
_exptl_crystal_density_method 'not measured'
_exptl_crystal_description block
_exptl_crystal_F_000 3672
_exptl_crystal_size_max 0.23
_exptl_crystal_size_mid 0.12
_exptl_crystal_size_min 0.10
_refine_diff_density_max 0.762
_refine_diff_density_min -0.381
_refine_diff_density_rms 0.087
_refine_ls_extinction_method none
_refine_ls_goodness_of_fit_ref 1.052
_refine_ls_hydrogen_treatment mixed
_refine_ls_matrix_type full
_refine_ls_number_parameters 1010
_refine_ls_number_reflns 21247
_refine_ls_number_restraints 12
_refine_ls_restrained_S_all 1.058
_refine_ls_R_factor_all 0.1120
_refine_ls_R_factor_gt 0.0659
_refine_ls_shift/su_max 0.002
_refine_ls_shift/su_mean 0.000
_refine_ls_structure_factor_coef Fsqd
_refine_ls_weighting_details 'calc w=1/[\s^2^(Fo^2^)+(0.0608P)^2^+2.7488P] where P=(Fo^2^+2Fc^2^)/3'
_refine_ls_weighting_scheme calc
_refine_ls_wR_factor_gt 0.1308
_refine_ls_wR_factor_ref 0.1474
_reflns_number_gt 13836
_reflns_number_total 21247
_reflns_threshold_expression >2sigma(I)
_cod_data_source_file c3dt51756j.txt
_cod_data_source_block 100724am
_cod_depositor_comments
;
The following automatic conversions were performed:

'_symmetry_cell_setting' value 'Monoclinic' changed to 'monoclinic'
according to /home/saulius/struct/CIF-dictionaries/cif_core.dic
dictionary named 'cif_core.dic' version 2.4.2 from 2011-04-26.

Automatic conversion script
Id: cif_fix_values 1891 2012-01-12 08:04:46Z andrius 
;
_cod_original_cell_volume 8554.5(18)
_cod_original_sg_symbol_H-M P2(1)/n
_cod_database_code 7021971

loop_
_symmetry_equiv_pos_as_xyz
'x, y, z'
'-x+1/2, y+1/2, -z+1/2'
'-x, -y, -z'
'x-1/2, -y-1/2, z-1/2'

loop_
_atom_site_label
_atom_site_type_symbol
_atom_site_fract_x
_atom_site_fract_y
_atom_site_fract_z
_atom_site_U_iso_or_equiv
_atom_site_adp_type
_atom_site_occupancy
_atom_site_symmetry_multiplicity
_atom_site_calc_flag
_atom_site_refinement_flags
Ru1 Ru 0.785381(19) 0.424505(11) 0.288026(15) 0.03453(9) Uani 1 1 d .
Ru2 Ru 0.23953(2) 0.163285(12) 0.355262(16) 0.03873(9) Uani 1 1 d .
C1 C 0.8430(3) 0.49873(15) 0.4265(2) 0.0463(10) Uani 1 1 d .
H1A H 0.8632 0.4952 0.4743 0.056 Uiso 1 1 calc R
H1B H 0.8648 0.5305 0.4128 0.056 Uiso 1 1 calc R
C2 C 0.7478(3) 0.49962(15) 0.40862(18) 0.0438(10) Uani 1 1 d .
H2A H 0.7276 0.5322 0.4215 0.053 Uiso 1 1 calc R
H2B H 0.7260 0.4726 0.4322 0.053 Uiso 1 1 calc R
C3 C 0.9090(2) 0.39458(16) 0.4474(2) 0.0446(10) Uani 1 1 d .
C4 C 0.9517(3) 0.4054(2) 0.5124(2) 0.0614(12) Uani 1 1 d .
H4 H 0.9635 0.4393 0.5251 0.074 Uiso 1 1 calc R
C5 C 0.9769(3) 0.3668(2) 0.5588(3) 0.0760(16) Uani 1 1 d .
H5 H 1.0044 0.3746 0.6023 0.091 Uiso 1 1 calc R
C6 C 0.9606(3) 0.3171(2) 0.5395(3) 0.0799(17) Uani 1 1 d .
H6 H 0.9779 0.2909 0.5701 0.096 Uiso 1 1 calc R
C7 C 0.9193(3) 0.3053(2) 0.4760(3) 0.0712(15) Uani 1 1 d .
H7 H 0.9088 0.2713 0.4635 0.085 Uiso 1 1 calc R
C8 C 0.8931(3) 0.34409(17) 0.4300(2) 0.0537(11) Uani 1 1 d .
H8 H 0.8644 0.3359 0.3869 0.064 Uiso 1 1 calc R
C9 C 0.9857(3) 0.46528(16) 0.3760(2) 0.0464(10) Uani 1 1 d .
C10 C 1.0571(3) 0.4367(2) 0.3976(2) 0.0637(13) Uani 1 1 d .
H10 H 1.0542 0.4063 0.4205 0.076 Uiso 1 1 calc R
C11 C 1.1339(3) 0.4526(2) 0.3857(3) 0.0785(16) Uani 1 1 d .
H11 H 1.1817 0.4326 0.4004 0.094 Uiso 1 1 calc R
C12 C 1.1392(3) 0.4967(2) 0.3532(3) 0.0790(17) Uani 1 1 d .
H12 H 1.1905 0.5070 0.3452 0.095 Uiso 1 1 calc R
C13 C 1.0702(4) 0.5264(2) 0.3320(3) 0.0824(17) Uani 1 1 d .
H13 H 1.0743 0.5568 0.3096 0.099 Uiso 1 1 calc R
C14 C 0.9935(3) 0.51114(19) 0.3437(2) 0.0651(13) Uani 1 1 d .
H14 H 0.9465 0.5319 0.3297 0.078 Uiso 1 1 calc R
C15 C 0.5975(3) 0.48409(15) 0.3051(2) 0.0469(10) Uani 1 1 d .
C16 C 0.5529(3) 0.48970(16) 0.3540(3) 0.0570(12) Uani 1 1 d .
H16 H 0.5809 0.4987 0.3970 0.068 Uiso 1 1 calc R
C17 C 0.4662(3) 0.48196(18) 0.3396(3) 0.0692(15) Uani 1 1 d .
H17 H 0.4367 0.4862 0.3729 0.083 Uiso 1 1 calc R
C18 C 0.4251(4) 0.4684(2) 0.2779(4) 0.0863(19) Uani 1 1 d .
H18 H 0.3675 0.4623 0.2690 0.104 Uiso 1 1 calc R
C19 C 0.4672(4) 0.4634(2) 0.2288(4) 0.102(2) Uani 1 1 d .
H19 H 0.4385 0.4549 0.1858 0.123 Uiso 1 1 calc R
C20 C 0.5533(3) 0.4710(2) 0.2428(3) 0.0785(16) Uani 1 1 d .
H20 H 0.5819 0.4671 0.2089 0.094 Uiso 1 1 calc R
C21 C 0.7193(3) 0.55570(15) 0.28717(19) 0.0423(9) Uani 1 1 d .
C22 C 0.6642(3) 0.59433(17) 0.2961(2) 0.0609(12) Uani 1 1 d .
H22 H 0.6213 0.5866 0.3175 0.073 Uiso 1 1 calc R
C23 C 0.6713(4) 0.6432(2) 0.2744(3) 0.0777(16) Uani 1 1 d .
H23 H 0.6337 0.6683 0.2810 0.093 Uiso 1 1 calc R
C24 C 0.7338(4) 0.6546(2) 0.2432(3) 0.0847(18) Uani 1 1 d .
H24 H 0.7385 0.6876 0.2276 0.102 Uiso 1 1 calc R
C25 C 0.7886(5) 0.6186(2) 0.2347(3) 0.106(2) Uani 1 1 d .
H25 H 0.8319 0.6271 0.2141 0.127 Uiso 1 1 calc R
C26 C 0.7818(4) 0.56853(18) 0.2562(3) 0.0735(15) Uani 1 1 d .
H26 H 0.8200 0.5438 0.2494 0.088 Uiso 1 1 calc R
C27 C 0.8699(3) 0.38228(16) 0.2336(2) 0.0489(11) Uani 1 1 d .
C28 C 0.8514(3) 0.43068(16) 0.2020(2) 0.0489(11) Uani 1 1 d .
C29 C 0.7645(3) 0.43323(16) 0.1761(2) 0.0476(10) Uani 1 1 d .
C30 C 0.7265(3) 0.38684(16) 0.1909(2) 0.0487(10) Uani 1 1 d .
C31 C 0.7937(3) 0.35472(15) 0.2263(2) 0.0493(11) Uani 1 1 d .
C32 C 0.9572(3) 0.3612(2) 0.2613(3) 0.0787(16) Uani 1 1 d .
H32A H 0.9569 0.3408 0.3000 0.118 Uiso 1 1 calc R
H32B H 0.9961 0.3891 0.2734 0.118 Uiso 1 1 calc R
H32C H 0.9740 0.3405 0.2282 0.118 Uiso 1 1 calc R
C33 C 0.9171(3) 0.4665(2) 0.1863(3) 0.0742(15) Uani 1 1 d .
H33A H 0.9282 0.4575 0.1439 0.111 Uiso 1 1 calc R
H33B H 0.9679 0.4637 0.2203 0.111 Uiso 1 1 calc R
H33C H 0.8967 0.5011 0.1846 0.111 Uiso 1 1 calc R
C34 C 0.7199(4) 0.47502(18) 0.1320(2) 0.0719(15) Uani 1 1 d .
H34A H 0.7216 0.5060 0.1574 0.108 Uiso 1 1 calc R
H34B H 0.6624 0.4653 0.1145 0.108 Uiso 1 1 calc R
H34C H 0.7471 0.4806 0.0959 0.108 Uiso 1 1 calc R
C35 C 0.6368(3) 0.3705(2) 0.1666(3) 0.0751(15) Uani 1 1 d .
H35A H 0.6109 0.3905 0.1284 0.113 Uiso 1 1 calc R
H35B H 0.6070 0.3755 0.2013 0.113 Uiso 1 1 calc R
H35C H 0.6349 0.3349 0.1546 0.113 Uiso 1 1 calc R
C36 C 0.7853(4) 0.30027(16) 0.2468(3) 0.0755(16) Uani 1 1 d .
H36A H 0.7834 0.2781 0.2094 0.113 Uiso 1 1 calc R
H36B H 0.7344 0.2965 0.2624 0.113 Uiso 1 1 calc R
H36C H 0.8326 0.2913 0.2820 0.113 Uiso 1 1 calc R
C37 C 0.7153(2) 0.38516(14) 0.34047(18) 0.0372(9) Uani 1 1 d .
C38 C 0.6678(2) 0.36048(15) 0.36605(19) 0.0407(9) Uani 1 1 d .
C39 C 0.6044(2) 0.33084(14) 0.38733(18) 0.0367(9) Uani 1 1 d .
C40 C 0.5261(2) 0.35267(14) 0.38835(19) 0.0411(9) Uani 1 1 d .
H40 H 0.5188 0.3876 0.3803 0.049 Uiso 1 1 calc R
C41 C 0.4596(2) 0.32475(14) 0.40071(19) 0.0401(9) Uani 1 1 d .
C42 C 0.4671(2) 0.27080(15) 0.40836(17) 0.0371(9) Uani 1 1 d .
C43 C 0.5473(2) 0.25021(15) 0.41353(18) 0.0383(9) Uani 1 1 d .
H43 H 0.5553 0.2155 0.4229 0.046 Uiso 1 1 calc R
C44 C 0.6153(2) 0.27894(14) 0.40544(18) 0.0367(9) Uani 1 1 d .
C45 C 0.7024(3) 0.25531(17) 0.4178(2) 0.0529(11) Uani 1 1 d .
H45A H 0.7437 0.2826 0.4266 0.064 Uiso 1 1 calc R
H45B H 0.7084 0.2380 0.3775 0.064 Uiso 1 1 calc R
C46 C 0.7361(3) 0.24967(19) 0.5598(2) 0.0619(13) Uani 1 1 d .
H46A H 0.7503 0.2276 0.5987 0.074 Uiso 1 1 calc R
H46B H 0.7829 0.2730 0.5619 0.074 Uiso 1 1 calc R
C47 C 0.6592(3) 0.28120(18) 0.56491(19) 0.0492(11) Uani 1 1 d .
C48 C 0.5876(3) 0.25799(18) 0.57728(19) 0.0525(11) Uani 1 1 d .
C49 C 0.5847(3) 0.2046(2) 0.5902(2) 0.0647(13) Uani 1 1 d .
H49 H 0.6320 0.1849 0.5894 0.078 Uiso 1 1 calc R
C50 C 0.5173(4) 0.1813(2) 0.6034(2) 0.0741(15) Uani 1 1 d .
H50 H 0.5184 0.1463 0.6120 0.089 Uiso 1 1 calc R
C51 C 0.4440(4) 0.2103(2) 0.6042(2) 0.0716(15) Uani 1 1 d .
H51 H 0.3974 0.1945 0.6145 0.086 Uiso 1 1 calc R
C52 C 0.4421(3) 0.2605(2) 0.5900(2) 0.0610(13) Uani 1 1 d .
H52 H 0.3932 0.2788 0.5896 0.073 Uiso 1 1 calc R
C53 C 0.5123(3) 0.28685(18) 0.5754(2) 0.0505(11) Uani 1 1 d .
C54 C 0.5108(3) 0.33984(18) 0.5604(2) 0.0512(11) Uani 1 1 d .
C55 C 0.5855(3) 0.36409(18) 0.55522(19) 0.0497(11) Uani 1 1 d .
C56 C 0.5896(3) 0.41852(18) 0.5478(2) 0.0578(12) Uani 1 1 d .
H56 H 0.5415 0.4379 0.5466 0.069 Uiso 1 1 calc R
C57 C 0.6605(3) 0.4425(2) 0.5425(2) 0.0607(12) Uani 1 1 d .
H57 H 0.6614 0.4780 0.5390 0.073 Uiso 1 1 calc R
C58 C 0.7334(3) 0.4139(2) 0.5421(2) 0.0610(13) Uani 1 1 d .
H58 H 0.7821 0.4305 0.5374 0.073 Uiso 1 1 calc R
C59 C 0.7330(3) 0.36243(19) 0.5486(2) 0.0548(12) Uani 1 1 d .
H59 H 0.7818 0.3443 0.5479 0.066 Uiso 1 1 calc R
C60 C 0.6594(3) 0.33476(18) 0.55651(19) 0.0478(10) Uani 1 1 d .
C61 C 0.4289(3) 0.36973(19) 0.5488(2) 0.0630(13) Uani 1 1 d .
H61A H 0.4347 0.3955 0.5834 0.076 Uiso 1 1 calc R
H61B H 0.3850 0.3464 0.5547 0.076 Uiso 1 1 calc R
C62 C 0.3795(3) 0.35048(16) 0.4075(2) 0.0537(11) Uani 1 1 d .
H62A H 0.3424 0.3247 0.4191 0.064 Uiso 1 1 calc R
H62B H 0.3520 0.3646 0.3646 0.064 Uiso 1 1 calc R
C63 C 0.3960(2) 0.23830(14) 0.40799(18) 0.0384(9) Uani 1 1 d .
C64 C 0.3373(2) 0.20895(14) 0.39594(17) 0.0356(8) Uani 1 1 d .
C65 C 0.2505(3) 0.12963(19) 0.5162(2) 0.0682(14) Uani 1 1 d .
H65A H 0.2657 0.1495 0.5569 0.082 Uiso 1 1 calc R
H65B H 0.2146 0.1018 0.5240 0.082 Uiso 1 1 calc R
C66 C 0.3266(3) 0.1083(2) 0.5012(2) 0.0689(14) Uani 1 1 d .
H66A H 0.3383 0.0756 0.5235 0.083 Uiso 1 1 calc R
H66B H 0.3733 0.1309 0.5191 0.083 Uiso 1 1 calc R
C67 C 0.1927(3) 0.23352(17) 0.4892(2) 0.0536(11) Uani 1 1 d .
C68 C 0.1982(3) 0.27666(18) 0.4533(3) 0.0606(12) Uani 1 1 d .
H68 H 0.2021 0.2738 0.4091 0.073 Uiso 1 1 calc R
C69 C 0.1979(3) 0.32496(19) 0.4820(4) 0.0791(17) Uani 1 1 d .
H69 H 0.2004 0.3541 0.4566 0.095 Uiso 1 1 calc R
C70 C 0.1940(3) 0.3296(2) 0.5465(4) 0.0874(19) Uani 1 1 d .
H70 H 0.1950 0.3618 0.5657 0.105 Uiso 1 1 calc R
C71 C 0.1887(4) 0.2876(3) 0.5829(3) 0.096(2) Uani 1 1 d .
H71 H 0.1850 0.2909 0.6271 0.115 Uiso 1 1 calc R
C72 C 0.1886(4) 0.2399(2) 0.5549(3) 0.0863(17) Uani 1 1 d .
H72 H 0.1858 0.2111 0.5809 0.104 Uiso 1 1 calc R
C73 C 0.0831(3) 0.14920(18) 0.4467(3) 0.0672(14) Uani 1 1 d .
C74 C 0.0248(4) 0.1776(2) 0.4683(4) 0.117(3) Uani 1 1 d .
H74 H 0.0386 0.2103 0.4851 0.141 Uiso 1 1 calc R
C75 C -0.0555(5) 0.1582(3) 0.4657(5) 0.140(3) Uani 1 1 d U
H75 H -0.0944 0.1778 0.4814 0.168 Uiso 1 1 calc R
C76 C -0.0778(5) 0.1096(3) 0.4398(5) 0.134(3) Uani 1 1 d U
H76 H -0.1322 0.0973 0.4359 0.161 Uiso 1 1 calc R
C77 C -0.0188(5) 0.0804(3) 0.4202(5) 0.130(3) Uani 1 1 d .
H77 H -0.0317 0.0472 0.4050 0.156 Uiso 1 1 calc R
C78 C 0.0607(4) 0.1003(2) 0.4230(3) 0.094(2) Uani 1 1 d .
H78 H 0.1001 0.0803 0.4086 0.113 Uiso 1 1 calc R
C79 C 0.2944(3) 0.03091(17) 0.3951(3) 0.0613(13) Uani 1 1 d .
C80 C 0.3313(4) 0.0022(2) 0.3531(3) 0.0894(19) Uani 1 1 d .
H80 H 0.3705 0.0178 0.3331 0.107 Uiso 1 1 calc R
C81 C 0.3121(6) -0.0490(3) 0.3396(4) 0.128(3) Uani 1 1 d .
H81 H 0.3364 -0.0671 0.3100 0.154 Uiso 1 1 calc R
C82 C 0.2556(6) -0.0724(3) 0.3715(5) 0.144(5) Uani 1 1 d .
H82 H 0.2425 -0.1069 0.3637 0.173 Uiso 1 1 calc R
C83 C 0.2197(5) -0.0454(3) 0.4138(5) 0.131(3) Uani 1 1 d .
H83 H 0.1827 -0.0616 0.4354 0.157 Uiso 1 1 calc R
C84 C 0.2375(4) 0.0060(2) 0.4251(3) 0.095(2) Uani 1 1 d .
H84 H 0.2109 0.0242 0.4533 0.114 Uiso 1 1 calc R
C85 C 0.4320(3) 0.09527(17) 0.4124(2) 0.0540(11) Uani 1 1 d .
C86 C 0.4873(3) 0.0683(2) 0.4605(3) 0.0841(17) Uani 1 1 d .
H86 H 0.4675 0.0512 0.4934 0.101 Uiso 1 1 calc R
C87 C 0.5722(4) 0.0661(3) 0.4607(4) 0.103(2) Uani 1 1 d .
H87 H 0.6088 0.0474 0.4933 0.123 Uiso 1 1 calc R
C88 C 0.6013(4) 0.0912(3) 0.4134(5) 0.107(3) Uani 1 1 d .
H88 H 0.6583 0.0901 0.4135 0.128 Uiso 1 1 calc R
C89 C 0.5482(5) 0.1177(3) 0.3660(5) 0.116(3) Uani 1 1 d .
H89 H 0.5690 0.1352 0.3338 0.139 Uiso 1 1 calc R
C90 C 0.4638(4) 0.1194(2) 0.3644(3) 0.0811(17) Uani 1 1 d .
H90 H 0.4278 0.1372 0.3304 0.097 Uiso 1 1 calc R
C91 C 0.2030(4) 0.21850(19) 0.2698(2) 0.0740(17) Uani 1 1 d .
C92 C 0.1283(3) 0.19632(19) 0.2806(2) 0.0690(15) Uani 1 1 d .
C93 C 0.1319(3) 0.14290(18) 0.2687(2) 0.0564(12) Uani 1 1 d .
C94 C 0.2080(3) 0.13278(17) 0.2499(2) 0.0526(11) Uani 1 1 d .
C95 C 0.2528(3) 0.1788(2) 0.2507(2) 0.0659(14) Uani 1 1 d .
C96 C 0.2217(5) 0.2755(2) 0.2701(3) 0.125(3) Uani 1 1 d .
H96A H 0.2214 0.2866 0.2255 0.187 Uiso 1 1 calc R
H96B H 0.2759 0.2821 0.2985 0.187 Uiso 1 1 calc R
H96C H 0.1795 0.2940 0.2863 0.187 Uiso 1 1 calc R
C97 C 0.0522(4) 0.2237(3) 0.2923(3) 0.120(3) Uani 1 1 d .
H97A H 0.0680 0.2571 0.3101 0.180 Uiso 1 1 calc R
H97B H 0.0285 0.2045 0.3234 0.180 Uiso 1 1 calc R
H97C H 0.0113 0.2268 0.2509 0.180 Uiso 1 1 calc R
C98 C 0.0603(3) 0.1058(2) 0.2606(3) 0.093(2) Uani 1 1 d .
H98A H 0.0334 0.1028 0.2142 0.140 Uiso 1 1 calc R
H98B H 0.0203 0.1180 0.2848 0.140 Uiso 1 1 calc R
H98C H 0.0812 0.0730 0.2776 0.140 Uiso 1 1 calc R
C99 C 0.2328(3) 0.0823(2) 0.2261(2) 0.0739(15) Uani 1 1 d .
H99A H 0.2119 0.0552 0.2493 0.111 Uiso 1 1 calc R
H99B H 0.2930 0.0802 0.2345 0.111 Uiso 1 1 calc R
H99C H 0.2095 0.0791 0.1791 0.111 Uiso 1 1 calc R
C100 C 0.3325(4) 0.1877(3) 0.2266(3) 0.113(3) Uani 1 1 d .
H10A H 0.3585 0.1554 0.2216 0.170 Uiso 1 1 calc R
H10B H 0.3706 0.2083 0.2584 0.170 Uiso 1 1 calc R
H10C H 0.3191 0.2051 0.1844 0.170 Uiso 1 1 calc R
C101 C 0.5010(4) 0.7131(2) 0.7612(3) 0.092(2) Uani 1 1 d .
H10D H 0.5338 0.7216 0.7288 0.111 Uiso 1 1 calc R
H10E H 0.4610 0.6867 0.7420 0.111 Uiso 1 1 calc R
Cl1 Cl 0.44719(13) 0.76688(9) 0.77771(10) 0.1253(7) Uani 1 1 d .
Cl2 Cl 0.56753(13) 0.69001(9) 0.83347(11) 0.1386(8) Uani 1 1 d .
P1 P 0.88022(6) 0.44404(4) 0.38339(5) 0.0380(2) Uani 1 1 d .
P2 P 0.71176(6) 0.49033(4) 0.31836(5) 0.0375(2) Uani 1 1 d .
P3 P 0.19110(7) 0.17062(4) 0.44931(6) 0.0475(3) Uani 1 1 d .
P4 P 0.31996(7) 0.09910(4) 0.41099(5) 0.0445(3) Uani 1 1 d .
S1 S 0.72662(7) 0.21008(4) 0.48617(6) 0.0564(3) Uani 1 1 d .
S2 S 0.39299(7) 0.40143(4) 0.46933(6) 0.0571(3) Uani 1 1 d .

loop_
_atom_site_aniso_label
_atom_site_aniso_U_11
_atom_site_aniso_U_22
_atom_site_aniso_U_33
_atom_site_aniso_U_23
_atom_site_aniso_U_13
_atom_site_aniso_U_12
Ru1 0.03704(18) 0.03164(16) 0.03769(17) -0.00386(13) 0.01429(13) -0.00437(13)
Ru2 0.03372(18) 0.04007(18) 0.03897(18) 0.00201(14) 0.00109(13) -0.00459(14)
C1 0.052(3) 0.045(2) 0.043(2) -0.0089(18) 0.012(2) -0.006(2)
C2 0.049(3) 0.045(2) 0.040(2) -0.0032(18) 0.0170(19) 0.0024(19)
C3 0.034(2) 0.055(3) 0.046(2) 0.009(2) 0.0126(19) -0.0034(19)
C4 0.058(3) 0.072(3) 0.053(3) 0.005(2) 0.009(2) 0.000(3)
C5 0.063(3) 0.102(5) 0.057(3) 0.017(3) 0.001(3) 0.005(3)
C6 0.058(3) 0.087(4) 0.090(4) 0.044(3) 0.008(3) 0.009(3)
C7 0.048(3) 0.057(3) 0.104(4) 0.020(3) 0.008(3) 0.007(2)
C8 0.038(2) 0.055(3) 0.067(3) 0.007(2) 0.009(2) 0.001(2)
C9 0.037(2) 0.053(3) 0.051(2) -0.006(2) 0.0143(19) -0.016(2)
C10 0.045(3) 0.072(3) 0.078(3) 0.009(3) 0.021(3) -0.004(2)
C11 0.042(3) 0.095(4) 0.101(4) 0.013(3) 0.024(3) -0.003(3)
C12 0.051(3) 0.104(5) 0.088(4) 0.001(3) 0.030(3) -0.030(3)
C13 0.078(4) 0.079(4) 0.099(4) 0.007(3) 0.038(4) -0.031(3)
C14 0.060(3) 0.059(3) 0.079(3) 0.005(3) 0.023(3) -0.014(2)
C15 0.039(2) 0.043(2) 0.061(3) -0.001(2) 0.016(2) 0.0029(19)
C16 0.051(3) 0.047(3) 0.078(3) 0.003(2) 0.025(2) 0.003(2)
C17 0.054(3) 0.051(3) 0.112(5) 0.014(3) 0.038(3) 0.012(2)
C18 0.046(3) 0.067(4) 0.145(6) -0.009(4) 0.021(4) 0.004(3)
C19 0.052(4) 0.109(5) 0.132(6) -0.048(4) -0.008(4) -0.002(3)
C20 0.047(3) 0.100(4) 0.084(4) -0.029(3) 0.007(3) 0.001(3)
C21 0.046(2) 0.041(2) 0.041(2) -0.0057(17) 0.0123(19) -0.0022(19)
C22 0.056(3) 0.048(3) 0.081(3) 0.002(2) 0.019(3) 0.004(2)
C23 0.082(4) 0.050(3) 0.099(4) -0.001(3) 0.016(3) 0.011(3)
C24 0.121(5) 0.045(3) 0.099(4) 0.005(3) 0.048(4) -0.006(3)
C25 0.138(6) 0.063(4) 0.151(6) 0.008(4) 0.105(5) -0.010(4)
C26 0.091(4) 0.045(3) 0.103(4) -0.002(3) 0.060(3) 0.001(3)
C27 0.053(3) 0.050(3) 0.048(2) -0.016(2) 0.020(2) 0.008(2)
C28 0.062(3) 0.044(2) 0.048(2) -0.0070(19) 0.029(2) -0.009(2)
C29 0.060(3) 0.047(3) 0.039(2) -0.0053(18) 0.016(2) 0.006(2)
C30 0.052(3) 0.053(3) 0.044(2) -0.013(2) 0.017(2) -0.003(2)
C31 0.072(3) 0.035(2) 0.047(2) -0.0115(18) 0.027(2) -0.006(2)
C32 0.072(4) 0.098(4) 0.068(3) -0.019(3) 0.020(3) 0.024(3)
C33 0.084(4) 0.077(4) 0.075(3) -0.014(3) 0.047(3) -0.028(3)
C34 0.105(4) 0.064(3) 0.046(3) 0.002(2) 0.017(3) 0.020(3)
C35 0.068(3) 0.090(4) 0.067(3) -0.032(3) 0.014(3) -0.022(3)
C36 0.121(5) 0.039(3) 0.074(3) -0.012(2) 0.037(3) -0.010(3)
C37 0.035(2) 0.038(2) 0.038(2) -0.0015(16) 0.0086(17) -0.0024(17)
C38 0.037(2) 0.043(2) 0.042(2) -0.0031(18) 0.0085(18) -0.0029(18)
C39 0.033(2) 0.041(2) 0.037(2) -0.0028(16) 0.0091(16) -0.0085(17)
C40 0.041(2) 0.031(2) 0.053(2) -0.0044(17) 0.0123(19) -0.0080(17)
C41 0.037(2) 0.041(2) 0.042(2) -0.0064(17) 0.0085(18) -0.0045(17)
C42 0.034(2) 0.046(2) 0.0302(19) -0.0003(16) 0.0063(16) -0.0079(17)
C43 0.036(2) 0.038(2) 0.040(2) 0.0015(17) 0.0077(17) -0.0017(17)
C44 0.028(2) 0.045(2) 0.037(2) -0.0055(17) 0.0080(16) -0.0061(17)
C45 0.040(2) 0.059(3) 0.063(3) 0.006(2) 0.018(2) 0.000(2)
C46 0.047(3) 0.074(3) 0.059(3) 0.007(2) -0.001(2) 0.003(2)
C47 0.039(2) 0.070(3) 0.035(2) 0.001(2) 0.0019(18) -0.001(2)
C48 0.050(3) 0.072(3) 0.032(2) 0.000(2) 0.0031(19) -0.005(2)
C49 0.064(3) 0.074(3) 0.053(3) 0.004(2) 0.007(2) 0.000(3)
C50 0.084(4) 0.074(4) 0.061(3) 0.007(3) 0.010(3) -0.016(3)
C51 0.069(4) 0.092(4) 0.056(3) -0.004(3) 0.018(3) -0.022(3)
C52 0.059(3) 0.077(4) 0.050(3) -0.006(2) 0.017(2) -0.014(3)
C53 0.044(3) 0.074(3) 0.034(2) -0.006(2) 0.0099(19) -0.008(2)
C54 0.048(3) 0.071(3) 0.037(2) -0.004(2) 0.015(2) 0.004(2)
C55 0.047(3) 0.072(3) 0.030(2) -0.006(2) 0.0069(19) -0.003(2)
C56 0.063(3) 0.060(3) 0.050(3) -0.007(2) 0.012(2) 0.001(2)
C57 0.067(3) 0.064(3) 0.051(3) -0.003(2) 0.015(2) -0.008(3)
C58 0.056(3) 0.078(4) 0.051(3) -0.001(2) 0.015(2) -0.017(3)
C59 0.043(3) 0.082(4) 0.040(2) -0.001(2) 0.011(2) 0.002(2)
C60 0.036(2) 0.073(3) 0.032(2) -0.002(2) 0.0037(18) -0.006(2)
C61 0.051(3) 0.075(3) 0.071(3) -0.003(3) 0.030(3) 0.006(2)
C62 0.037(2) 0.052(3) 0.074(3) -0.005(2) 0.015(2) -0.001(2)
C63 0.039(2) 0.040(2) 0.035(2) 0.0021(16) 0.0046(17) -0.0028(18)
C64 0.036(2) 0.039(2) 0.0303(19) 0.0057(16) 0.0055(16) -0.0003(17)
C65 0.083(4) 0.071(3) 0.055(3) 0.018(2) 0.026(3) 0.017(3)
C66 0.066(3) 0.093(4) 0.046(3) 0.014(3) 0.008(2) 0.022(3)
C67 0.041(2) 0.056(3) 0.067(3) -0.008(2) 0.018(2) -0.005(2)
C68 0.050(3) 0.056(3) 0.082(3) 0.002(3) 0.028(3) 0.001(2)
C69 0.071(4) 0.046(3) 0.130(5) 0.003(3) 0.043(4) 0.005(3)
C70 0.058(3) 0.071(4) 0.139(6) -0.041(4) 0.036(4) -0.002(3)
C71 0.110(5) 0.094(5) 0.094(5) -0.029(4) 0.045(4) -0.007(4)
C72 0.114(5) 0.073(4) 0.081(4) -0.010(3) 0.041(4) 0.000(3)
C73 0.050(3) 0.055(3) 0.108(4) 0.000(3) 0.040(3) -0.010(2)
C74 0.062(4) 0.071(4) 0.238(9) -0.021(5) 0.073(5) -0.011(3)
C75 0.085(5) 0.126(6) 0.230(8) -0.033(5) 0.077(5) -0.009(4)
C76 0.083(5) 0.130(6) 0.207(7) -0.024(5) 0.068(5) -0.033(4)
C77 0.090(5) 0.089(5) 0.226(9) -0.039(5) 0.069(6) -0.039(4)
C78 0.067(4) 0.082(4) 0.145(6) -0.025(4) 0.048(4) -0.021(3)
C79 0.052(3) 0.045(3) 0.075(3) 0.013(2) -0.010(2) 0.000(2)
C80 0.101(5) 0.058(4) 0.098(4) -0.009(3) -0.001(4) -0.001(3)
C81 0.151(8) 0.061(5) 0.142(7) -0.014(4) -0.033(6) 0.013(5)
C82 0.137(8) 0.042(4) 0.196(10) 0.005(5) -0.079(7) -0.001(5)
C83 0.080(5) 0.069(5) 0.218(10) 0.046(6) -0.023(6) -0.022(4)
C84 0.066(4) 0.072(4) 0.139(6) 0.036(4) 0.008(4) 0.002(3)
C85 0.043(3) 0.049(3) 0.068(3) -0.009(2) 0.008(2) 0.003(2)
C86 0.052(3) 0.111(5) 0.085(4) 0.006(3) 0.007(3) 0.016(3)
C87 0.054(4) 0.127(6) 0.116(6) -0.015(5) -0.003(4) 0.025(4)
C88 0.055(4) 0.082(5) 0.187(8) -0.043(5) 0.036(5) 0.001(4)
C89 0.090(5) 0.086(5) 0.202(8) 0.009(5) 0.094(6) 0.015(4)
C90 0.072(4) 0.076(4) 0.107(5) 0.010(3) 0.045(3) 0.015(3)
C91 0.097(4) 0.055(3) 0.049(3) 0.009(2) -0.028(3) -0.014(3)
C92 0.065(3) 0.063(3) 0.062(3) -0.014(2) -0.021(3) 0.020(3)
C93 0.040(3) 0.064(3) 0.057(3) -0.013(2) -0.006(2) 0.000(2)
C94 0.053(3) 0.059(3) 0.040(2) -0.004(2) 0.000(2) -0.005(2)
C95 0.069(3) 0.082(4) 0.037(2) 0.011(2) -0.008(2) -0.019(3)
C96 0.212(8) 0.059(4) 0.071(4) 0.026(3) -0.035(5) -0.020(4)
C97 0.083(4) 0.121(5) 0.127(6) -0.043(4) -0.037(4) 0.065(4)
C98 0.055(3) 0.124(5) 0.097(4) -0.039(4) 0.009(3) -0.030(3)
C99 0.078(4) 0.091(4) 0.051(3) -0.023(3) 0.013(3) 0.007(3)
C100 0.099(5) 0.178(7) 0.064(4) 0.029(4) 0.020(3) -0.053(5)
C101 0.087(4) 0.128(5) 0.062(3) -0.020(3) 0.016(3) -0.036(4)
Cl1 0.1229(16) 0.1440(17) 0.1179(14) -0.0251(13) 0.0457(13) -0.0158(13)
Cl2 0.1047(15) 0.1600(19) 0.1315(17) 0.0188(14) -0.0144(12) -0.0404(14)
P1 0.0348(6) 0.0399(5) 0.0411(6) -0.0023(4) 0.0125(4) -0.0066(4)
P2 0.0378(6) 0.0362(5) 0.0404(6) -0.0035(4) 0.0129(5) -0.0006(4)
P3 0.0415(6) 0.0469(6) 0.0576(7) 0.0018(5) 0.0185(5) -0.0039(5)
P4 0.0409(6) 0.0470(6) 0.0435(6) 0.0043(5) 0.0052(5) 0.0017(5)
S1 0.0448(6) 0.0533(7) 0.0699(8) 0.0049(6) 0.0106(6) 0.0108(5)
S2 0.0513(7) 0.0481(6) 0.0735(8) -0.0079(6) 0.0176(6) 0.0076(5)

loop_
_atom_type_symbol
_atom_type_description
_atom_type_scat_dispersion_real
_atom_type_scat_dispersion_imag
_atom_type_scat_source
C C 0.0033 0.0016 'International Tables Vol C Tables 4.2.6.8 and 6.1.1.4'
H H 0.0000 0.0000 'International Tables Vol C Tables 4.2.6.8 and 6.1.1.4'
P P 0.1023 0.0942 'International Tables Vol C Tables 4.2.6.8 and 6.1.1.4'
S S 0.1246 0.1234 'International Tables Vol C Tables 4.2.6.8 and 6.1.1.4'
Ru Ru -1.2594 0.8363 'International Tables Vol C Tables 4.2.6.8 and 6.1.1.4'
Cl Cl 0.1484 0.1585 'International Tables Vol C Tables 4.2.6.8 and 6.1.1.4'

loop_
_geom_angle_atom_site_label_1
_geom_angle_atom_site_label_2
_geom_angle_atom_site_label_3
_geom_angle
C37 Ru1 C30 94.22(15)
C37 Ru1 C31 90.27(15)
C30 Ru1 C31 37.47(15)
C37 Ru1 C27 120.11(16)
C30 Ru1 C27 61.84(16)
C31 Ru1 C27 36.67(15)
C37 Ru1 C29 128.46(16)
C30 Ru1 C29 36.89(15)
C31 Ru1 C29 61.26(15)
C27 Ru1 C29 60.69(15)
C37 Ru1 P2 80.69(11)
C30 Ru1 P2 115.63(12)
C31 Ru1 P2 151.27(13)
C27 Ru1 P2 158.69(12)
C29 Ru1 P2 103.75(11)
C37 Ru1 P1 90.55(11)
C30 Ru1 P1 160.56(12)
C31 Ru1 P1 123.83(13)
C27 Ru1 P1 99.58(12)
C29 Ru1 P1 140.84(12)
P2 Ru1 P1 83.74(4)
C37 Ru1 C28 151.13(15)
C30 Ru1 C28 61.31(15)
C31 Ru1 C28 61.09(14)
C27 Ru1 C28 36.56(15)
C29 Ru1 C28 35.90(15)
P2 Ru1 C28 122.34(11)
P1 Ru1 C28 107.89(12)
C64 Ru2 C91 89.44(16)
C64 Ru2 C95 92.99(16)
C91 Ru2 C95 37.03(19)
C64 Ru2 C94 126.46(16)
C91 Ru2 C94 60.80(17)
C95 Ru2 C94 36.31(16)
C64 Ru2 P3 89.52(11)
C91 Ru2 P3 122.28(18)
C95 Ru2 P3 159.02(16)
C94 Ru2 P3 143.65(12)
C64 Ru2 C93 149.99(16)
C91 Ru2 C93 60.92(17)
C95 Ru2 C93 60.99(18)
C94 Ru2 C93 36.28(16)
P3 Ru2 C93 109.55(13)
C64 Ru2 C92 119.57(17)
C91 Ru2 C92 36.44(19)
C95 Ru2 C92 61.2(2)
C94 Ru2 C92 60.64(17)
P3 Ru2 C92 99.61(15)
C93 Ru2 C92 36.52(16)
C64 Ru2 P4 85.09(11)
C91 Ru2 P4 152.68(18)
C95 Ru2 P4 116.47(16)
C94 Ru2 P4 101.80(12)
P3 Ru2 P4 84.49(4)
C93 Ru2 P4 118.70(12)
C92 Ru2 P4 154.84(14)
C2 C1 P1 109.0(3)
C2 C1 H1A 109.9
P1 C1 H1A 109.9
C2 C1 H1B 109.9
P1 C1 H1B 109.9
H1A C1 H1B 108.3
C1 C2 P2 108.6(3)
C1 C2 H2A 110.0
P2 C2 H2A 110.0
C1 C2 H2B 110.0
P2 C2 H2B 110.0
H2A C2 H2B 108.3
C8 C3 C4 118.0(4)
C8 C3 P1 119.1(3)
C4 C3 P1 122.8(3)
C5 C4 C3 121.4(5)
C5 C4 H4 119.3
C3 C4 H4 119.3
C6 C5 C4 118.9(5)
C6 C5 H5 120.5
C4 C5 H5 120.5
C7 C6 C5 120.9(5)
C7 C6 H6 119.5
C5 C6 H6 119.5
C6 C7 C8 120.0(5)
C6 C7 H7 120.0
C8 C7 H7 120.0
C3 C8 C7 120.8(5)
C3 C8 H8 119.6
C7 C8 H8 119.6
C10 C9 C14 117.5(4)
C10 C9 P1 123.3(3)
C14 C9 P1 119.0(4)
C9 C10 C11 120.9(5)
C9 C10 H10 119.6
C11 C10 H10 119.6
C12 C11 C10 120.2(5)
C12 C11 H11 119.9
C10 C11 H11 119.9
C11 C12 C13 120.5(5)
C11 C12 H12 119.7
C13 C12 H12 119.7
C12 C13 C14 119.9(5)
C12 C13 H13 120.1
C14 C13 H13 120.1
C13 C14 C9 120.9(5)
C13 C14 H14 119.5
C9 C14 H14 119.5
C20 C15 C16 117.4(4)
C20 C15 P2 117.7(4)
C16 C15 P2 124.8(4)
C15 C16 C17 120.5(5)
C15 C16 H16 119.7
C17 C16 H16 119.7
C18 C17 C16 120.4(5)
C18 C17 H17 119.8
C16 C17 H17 119.8
C17 C18 C19 120.2(5)
C17 C18 H18 119.9
C19 C18 H18 119.9
C18 C19 C20 119.7(6)
C18 C19 H19 120.2
C20 C19 H19 120.2
C15 C20 C19 121.8(5)
C15 C20 H20 119.1
C19 C20 H20 119.1
C26 C21 C22 117.3(4)
C26 C21 P2 120.6(3)
C22 C21 P2 122.1(3)
C23 C22 C21 122.0(5)
C23 C22 H22 119.0
C21 C22 H22 119.0
C24 C23 C22 119.2(5)
C24 C23 H23 120.4
C22 C23 H23 120.4
C25 C24 C23 120.3(5)
C25 C24 H24 119.8
C23 C24 H24 119.8
C24 C25 C26 121.0(5)
C24 C25 H25 119.5
C26 C25 H25 119.5
C21 C26 C25 120.1(5)
C21 C26 H26 119.9
C25 C26 H26 119.9
C31 C27 C28 108.2(4)
C31 C27 C32 125.8(4)
C28 C27 C32 125.4(4)
C31 C27 Ru1 71.3(2)
C28 C27 Ru1 72.6(2)
C32 C27 Ru1 128.3(3)
C29 C28 C27 108.0(4)
C29 C28 C33 126.5(4)
C27 C28 C33 124.1(4)
C29 C28 Ru1 71.5(2)
C27 C28 Ru1 70.8(2)
C33 C28 Ru1 134.0(3)
C28 C29 C30 109.3(4)
C28 C29 C34 125.2(4)
C30 C29 C34 125.1(4)
C28 C29 Ru1 72.6(2)
C30 C29 Ru1 70.6(2)
C34 C29 Ru1 129.1(3)
C29 C30 C31 106.6(4)
C29 C30 C35 127.6(4)
C31 C30 C35 125.2(4)
C29 C30 Ru1 72.5(2)
C31 C30 Ru1 71.4(2)
C35 C30 Ru1 127.7(3)
C27 C31 C30 107.9(4)
C27 C31 C36 126.0(5)
C30 C31 C36 125.9(4)
C27 C31 Ru1 72.0(2)
C30 C31 Ru1 71.1(2)
C36 C31 Ru1 126.1(3)
C27 C32 H32A 109.5
C27 C32 H32B 109.5
H32A C32 H32B 109.5
C27 C32 H32C 109.5
H32A C32 H32C 109.5
H32B C32 H32C 109.5
C28 C33 H33A 109.5
C28 C33 H33B 109.5
H33A C33 H33B 109.5
C28 C33 H33C 109.5
H33A C33 H33C 109.5
H33B C33 H33C 109.5
C29 C34 H34A 109.5
C29 C34 H34B 109.5
H34A C34 H34B 109.5
C29 C34 H34C 109.5
H34A C34 H34C 109.5
H34B C34 H34C 109.5
C30 C35 H35A 109.5
C30 C35 H35B 109.5
H35A C35 H35B 109.5
C30 C35 H35C 109.5
H35A C35 H35C 109.5
H35B C35 H35C 109.5
C31 C36 H36A 109.5
C31 C36 H36B 109.5
H36A C36 H36B 109.5
C31 C36 H36C 109.5
H36A C36 H36C 109.5
H36B C36 H36C 109.5
C38 C37 Ru1 173.6(3)
C37 C38 C39 172.2(4)
C40 C39 C44 116.7(3)
C40 C39 C38 120.4(3)
C44 C39 C38 122.9(3)
C41 C40 C39 123.1(4)
C41 C40 H40 118.5
C39 C40 H40 118.5
C40 C41 C42 119.6(4)
C40 C41 C62 121.2(4)
C42 C41 C62 119.2(3)
C43 C42 C41 116.5(3)
C43 C42 C63 121.0(4)
C41 C42 C63 122.4(3)
C44 C43 C42 123.2(4)
C44 C43 H43 118.4
C42 C43 H43 118.4
C43 C44 C39 119.9(3)
C43 C44 C45 120.5(3)
C39 C44 C45 119.6(3)
C44 C45 S1 115.3(3)
C44 C45 H45A 108.5
S1 C45 H45A 108.5
C44 C45 H45B 108.5
S1 C45 H45B 108.5
H45A C45 H45B 107.5
C47 C46 S1 116.8(3)
C47 C46 H46A 108.1
S1 C46 H46A 108.1
C47 C46 H46B 108.1
S1 C46 H46B 108.1
H46A C46 H46B 107.3
C48 C47 C60 118.7(4)
C48 C47 C46 121.1(4)
C60 C47 C46 120.2(4)
C47 C48 C49 121.7(4)
C47 C48 C53 121.1(4)
C49 C48 C53 117.2(4)
C50 C49 C48 123.1(5)
C50 C49 H49 118.5
C48 C49 H49 118.5
C49 C50 C51 119.7(5)
C49 C50 H50 120.1
C51 C50 H50 120.1
C52 C51 C50 119.7(5)
C52 C51 H51 120.2
C50 C51 H51 120.2
C51 C52 C53 122.6(5)
C51 C52 H52 118.7
C53 C52 H52 118.7
C54 C53 C52 122.9(4)
C54 C53 C48 119.4(4)
C52 C53 C48 117.7(4)
C55 C54 C53 119.1(4)
C55 C54 C61 120.4(4)
C53 C54 C61 120.5(4)
C54 C55 C60 120.3(4)
C54 C55 C56 121.3(4)
C60 C55 C56 118.4(4)
C57 C56 C55 122.3(5)
C57 C56 H56 118.9
C55 C56 H56 118.9
C56 C57 C58 119.9(5)
C56 C57 H57 120.0
C58 C57 H57 120.0
C59 C58 C57 120.4(5)
C59 C58 H58 119.8
C57 C58 H58 119.8
C58 C59 C60 122.1(4)
C58 C59 H59 119.0
C60 C59 H59 119.0
C47 C60 C55 120.7(4)
C47 C60 C59 122.4(4)
C55 C60 C59 116.9(4)
C54 C61 S2 118.1(3)
C54 C61 H61A 107.8
S2 C61 H61A 107.8
C54 C61 H61B 107.8
S2 C61 H61B 107.8
H61A C61 H61B 107.1
C41 C62 S2 115.0(3)
C41 C62 H62A 108.5
S2 C62 H62A 108.5
C41 C62 H62B 108.5
S2 C62 H62B 108.5
H62A C62 H62B 107.5
C64 C63 C42 168.0(4)
C63 C64 Ru2 167.7(3)
C66 C65 P3 113.2(3)
C66 C65 H65A 108.9
P3 C65 H65A 108.9
C66 C65 H65B 108.9
P3 C65 H65B 108.9
H65A C65 H65B 107.8
C65 C66 P4 113.9(3)
C65 C66 H66A 108.8
P4 C66 H66A 108.8
C65 C66 H66B 108.8
P4 C66 H66B 108.8
H66A C66 H66B 107.7
C68 C67 C72 117.2(5)
C68 C67 P3 119.6(4)
C72 C67 P3 123.3(4)
C67 C68 C69 120.8(5)
C67 C68 H68 119.6
C69 C68 H68 119.6
C70 C69 C68 120.2(5)
C70 C69 H69 119.9
C68 C69 H69 119.9
C71 C70 C69 120.1(5)
C71 C70 H70 120.0
C69 C70 H70 120.0
C70 C71 C72 120.1(6)
C70 C71 H71 120.0
C72 C71 H71 120.0
C71 C72 C67 121.7(6)
C71 C72 H72 119.2
C67 C72 H72 119.2
C74 C73 C78 118.0(5)
C74 C73 P3 124.2(4)
C78 C73 P3 117.8(4)
C73 C74 C75 120.7(6)
C73 C74 H74 119.7
C75 C74 H74 119.7
C76 C75 C74 120.6(7)
C76 C75 H75 119.7
C74 C75 H75 119.7
C77 C76 C75 118.8(7)
C77 C76 H76 120.6
C75 C76 H76 120.6
C76 C77 C78 119.8(6)
C76 C77 H77 120.1
C78 C77 H77 120.1
C73 C78 C77 122.0(6)
C73 C78 H78 119.0
C77 C78 H78 119.0
C80 C79 C84 117.1(5)
C80 C79 P4 121.6(4)
C84 C79 P4 121.3(5)
C79 C80 C81 122.5(7)
C79 C80 H80 118.7
C81 C80 H80 118.7
C80 C81 C82 118.4(9)
C80 C81 H81 120.8
C82 C81 H81 120.8
C83 C82 C81 120.3(7)
C83 C82 H82 119.8
C81 C82 H82 119.8
C82 C83 C84 120.6(8)
C82 C83 H83 119.7
C84 C83 H83 119.7
C83 C84 C79 121.0(7)
C83 C84 H84 119.5
C79 C84 H84 119.5
C90 C85 C86 117.5(5)
C90 C85 P4 120.4(4)
C86 C85 P4 122.1(4)
C85 C86 C87 121.1(6)
C85 C86 H86 119.4
C87 C86 H86 119.4
C88 C87 C86 119.6(7)
C88 C87 H87 120.2
C86 C87 H87 120.2
C89 C88 C87 120.1(6)
C89 C88 H88 119.9
C87 C88 H88 119.9
C88 C89 C90 120.9(7)
C88 C89 H89 119.5
C90 C89 H89 119.5
C85 C90 C89 120.7(6)
C85 C90 H90 119.6
C89 C90 H90 119.6
C92 C91 C95 108.2(4)
C92 C91 C96 125.5(6)
C95 C91 C96 125.9(6)
C92 C91 Ru2 72.5(3)
C95 C91 Ru2 71.6(3)
C96 C91 Ru2 127.5(3)
C91 C92 C93 107.8(5)
C91 C92 C97 127.3(5)
C93 C92 C97 124.3(5)
C91 C92 Ru2 71.0(3)
C93 C92 Ru2 71.6(2)
C97 C92 Ru2 129.6(4)
C94 C93 C92 107.8(4)
C94 C93 C98 124.3(4)
C92 C93 C98 126.3(5)
C94 C93 Ru2 71.6(2)
C92 C93 Ru2 71.9(2)
C98 C93 Ru2 133.4(4)
C95 C94 C93 109.1(4)
C95 C94 C99 125.3(5)
C93 C94 C99 125.3(4)
C95 C94 Ru2 71.5(3)
C93 C94 Ru2 72.1(2)
C99 C94 Ru2 127.4(3)
C94 C95 C91 107.2(5)
C94 C95 C100 127.8(6)
C91 C95 C100 124.4(5)
C94 C95 Ru2 72.2(3)
C91 C95 Ru2 71.4(3)
C100 C95 Ru2 128.3(3)
C91 C96 H96A 109.5
C91 C96 H96B 109.5
H96A C96 H96B 109.5
C91 C96 H96C 109.5
H96A C96 H96C 109.5
H96B C96 H96C 109.5
C92 C97 H97A 109.5
C92 C97 H97B 109.5
H97A C97 H97B 109.5
C92 C97 H97C 109.5
H97A C97 H97C 109.5
H97B C97 H97C 109.5
C93 C98 H98A 109.5
C93 C98 H98B 109.5
H98A C98 H98B 109.5
C93 C98 H98C 109.5
H98A C98 H98C 109.5
H98B C98 H98C 109.5
C94 C99 H99A 109.5
C94 C99 H99B 109.5
H99A C99 H99B 109.5
C94 C99 H99C 109.5
H99A C99 H99C 109.5
H99B C99 H99C 109.5
C95 C100 H10A 109.5
C95 C100 H10B 109.5
H10A C100 H10B 109.5
C95 C100 H10C 109.5
H10A C100 H10C 109.5
H10B C100 H10C 109.5
Cl1 C101 Cl2 111.0(3)
Cl1 C101 H10D 109.4
Cl2 C101 H10D 109.4
Cl1 C101 H10E 109.4
Cl2 C101 H10E 109.4
H10D C101 H10E 108.0
C3 P1 C9 100.34(19)
C3 P1 C1 104.92(19)
C9 P1 C1 102.75(19)
C3 P1 Ru1 118.61(14)
C9 P1 Ru1 117.54(14)
C1 P1 Ru1 110.76(14)
C15 P2 C2 104.15(19)
C15 P2 C21 100.22(19)
C2 P2 C21 101.53(18)
C15 P2 Ru1 118.56(14)
C2 P2 Ru1 108.16(13)
C21 P2 Ru1 121.78(13)
C67 P3 C65 103.6(2)
C67 P3 C73 101.7(2)
C65 P3 C73 100.6(2)
C67 P3 Ru2 119.17(15)
C65 P3 Ru2 111.44(16)
C73 P3 Ru2 117.94(19)
C85 P4 C79 97.8(2)
C85 P4 C66 99.3(2)
C79 P4 C66 105.3(3)
C85 P4 Ru2 120.67(16)
C79 P4 Ru2 122.81(14)
C66 P4 Ru2 107.82(16)
C45 S1 C46 103.9(2)
C61 S2 C62 105.1(2)

loop_
_geom_bond_atom_site_label_1
_geom_bond_atom_site_label_2
_geom_bond_distance
Ru1 C37 2.024(4)
Ru1 C30 2.240(4)
Ru1 C31 2.245(4)
Ru1 C27 2.254(4)
Ru1 C29 2.265(4)
Ru1 P2 2.2654(10)
Ru1 P1 2.2661(11)
Ru1 C28 2.278(4)
Ru2 C64 2.016(4)
Ru2 C91 2.249(5)
Ru2 C95 2.250(5)
Ru2 C94 2.259(4)
Ru2 P3 2.2607(12)
Ru2 C93 2.264(4)
Ru2 C92 2.268(4)
Ru2 P4 2.2733(11)
C1 C2 1.514(5)
C1 P1 1.855(4)
C1 H1A 0.9700
C1 H1B 0.9700
C2 P2 1.835(4)
C2 H2A 0.9700
C2 H2B 0.9700
C3 C8 1.376(6)
C3 C4 1.391(6)
C3 P1 1.830(4)
C4 C5 1.385(7)
C4 H4 0.9300
C5 C6 1.368(8)
C5 H5 0.9300
C6 C7 1.364(7)
C6 H6 0.9300
C7 C8 1.386(6)
C7 H7 0.9300
C8 H8 0.9300
C9 C10 1.370(6)
C9 C14 1.390(6)
C9 P1 1.849(4)
C10 C11 1.395(6)
C10 H10 0.9300
C11 C12 1.347(7)
C11 H11 0.9300
C12 C13 1.354(8)
C12 H12 0.9300
C13 C14 1.386(7)
C13 H13 0.9300
C14 H14 0.9300
C15 C20 1.364(6)
C15 C16 1.377(6)
C15 P2 1.831(4)
C16 C17 1.394(6)
C16 H16 0.9300
C17 C18 1.343(8)
C17 H17 0.9300
C18 C19 1.353(8)
C18 H18 0.9300
C19 C20 1.384(7)
C19 H19 0.9300
C20 H20 0.9300
C21 C26 1.364(6)
C21 C22 1.391(6)
C21 P2 1.838(4)
C22 C23 1.364(7)
C22 H22 0.9300
C23 C24 1.358(8)
C23 H23 0.9300
C24 C25 1.337(8)
C24 H24 0.9300
C25 C26 1.393(7)
C25 H25 0.9300
C26 H26 0.9300
C27 C31 1.415(6)
C27 C28 1.422(6)
C27 C32 1.513(6)
C28 C29 1.400(6)
C28 C33 1.513(6)
C29 C30 1.425(6)
C29 C34 1.498(6)
C30 C31 1.440(6)
C30 C35 1.499(6)
C31 C36 1.499(6)
C32 H32A 0.9600
C32 H32B 0.9600
C32 H32C 0.9600
C33 H33A 0.9600
C33 H33B 0.9600
C33 H33C 0.9600
C34 H34A 0.9600
C34 H34B 0.9600
C34 H34C 0.9600
C35 H35A 0.9600
C35 H35B 0.9600
C35 H35C 0.9600
C36 H36A 0.9600
C36 H36B 0.9600
C36 H36C 0.9600
C37 C38 1.216(5)
C38 C39 1.439(5)
C39 C40 1.404(5)
C39 C44 1.406(5)
C40 C41 1.379(5)
C40 H40 0.9300
C41 C42 1.420(5)
C41 C62 1.505(5)
C42 C43 1.397(5)
C42 C63 1.437(5)
C43 C44 1.382(5)
C43 H43 0.9300
C44 C45 1.518(5)
C45 S1 1.811(4)
C45 H45A 0.9700
C45 H45B 0.9700
C46 C47 1.524(6)
C46 S1 1.814(5)
C46 H46A 0.9700
C46 H46B 0.9700
C47 C48 1.392(6)
C47 C60 1.410(6)
C48 C49 1.424(6)
C48 C53 1.434(6)
C49 C50 1.339(7)
C49 H49 0.9300
C50 C51 1.419(7)
C50 H50 0.9300
C51 C52 1.342(7)
C51 H51 0.9300
C52 C53 1.426(6)
C52 H52 0.9300
C53 C54 1.417(6)
C54 C55 1.400(6)
C54 C61 1.520(6)
C55 C60 1.424(6)
C55 C56 1.433(6)
C56 C57 1.343(6)
C56 H56 0.9300
C57 C58 1.405(7)
C57 H57 0.9300
C58 C59 1.352(6)
C58 H58 0.9300
C59 C60 1.443(6)
C59 H59 0.9300
C61 S2 1.809(5)
C61 H61A 0.9700
C61 H61B 0.9700
C62 S2 1.820(4)
C62 H62A 0.9700
C62 H62B 0.9700
C63 C64 1.208(5)
C65 C66 1.457(6)
C65 P3 1.838(5)
C65 H65A 0.9700
C65 H65B 0.9700
C66 P4 1.852(5)
C66 H66A 0.9700
C66 H66B 0.9700
C67 C68 1.362(6)
C67 C72 1.381(7)
C67 P3 1.834(5)
C68 C69 1.394(7)
C68 H68 0.9300
C69 C70 1.350(8)
C69 H69 0.9300
C70 C71 1.341(8)
C70 H70 0.9300
C71 C72 1.373(7)
C71 H71 0.9300
C72 H72 0.9300
C73 C74 1.360(7)
C73 C78 1.385(7)
C73 P3 1.838(5)
C74 C75 1.395(8)
C74 H74 0.9300
C75 C76 1.394(10)
C75 H75 0.9300
C76 C77 1.358(9)
C76 H76 0.9300
C77 C78 1.388(8)
C77 H77 0.9300
C78 H78 0.9300
C79 C80 1.380(7)
C79 C84 1.391(7)
C79 P4 1.842(5)
C80 C81 1.387(8)
C80 H80 0.9300
C81 C82 1.390(12)
C81 H81 0.9300
C82 C83 1.355(12)
C82 H82 0.9300
C83 C84 1.383(9)
C83 H83 0.9300
C84 H84 0.9300
C85 C90 1.370(7)
C85 C86 1.374(7)
C85 P4 1.826(5)
C86 C87 1.386(8)
C86 H86 0.9300
C87 C88 1.348(9)
C87 H87 0.9300
C88 C89 1.341(10)
C88 H88 0.9300
C89 C90 1.371(8)
C89 H89 0.9300
C90 H90 0.9300
C91 C92 1.412(8)
C91 C95 1.429(7)
C91 C96 1.521(7)
C92 C93 1.420(6)
C92 C97 1.499(7)
C93 C94 1.408(6)
C93 C98 1.497(7)
C94 C95 1.405(6)
C94 C99 1.495(6)
C95 C100 1.512(7)
C96 H96A 0.9600
C96 H96B 0.9600
C96 H96C 0.9600
C97 H97A 0.9600
C97 H97B 0.9600
C97 H97C 0.9600
C98 H98A 0.9600
C98 H98B 0.9600
C98 H98C 0.9600
C99 H99A 0.9600
C99 H99B 0.9600
C99 H99C 0.9600
C100 H10A 0.9600
C100 H10B 0.9600
C100 H10C 0.9600
C101 Cl1 1.731(7)
C101 Cl2 1.740(6)
C101 H10D 0.9700
C101 H10E 0.9700

loop_
_geom_torsion_atom_site_label_1
_geom_torsion_atom_site_label_2
_geom_torsion_atom_site_label_3
_geom_torsion_atom_site_label_4
_geom_torsion
P1 C1 C2 P2 -45.7(3)
C8 C3 C4 C5 -0.6(7)
P1 C3 C4 C5 -176.2(4)
C3 C4 C5 C6 1.2(8)
C4 C5 C6 C7 -0.8(8)
C5 C6 C7 C8 -0.1(8)
C4 C3 C8 C7 -0.3(6)
P1 C3 C8 C7 175.4(3)
C6 C7 C8 C3 0.7(7)
C14 C9 C10 C11 -1.8(7)
P1 C9 C10 C11 174.5(4)
C9 C10 C11 C12 0.6(8)
C10 C11 C12 C13 0.4(9)
C11 C12 C13 C14 -0.1(9)
C12 C13 C14 C9 -1.1(8)
C10 C9 C14 C13 2.0(7)
P1 C9 C14 C13 -174.4(4)
C20 C15 C16 C17 0.3(7)
P2 C15 C16 C17 -177.1(3)
C15 C16 C17 C18 0.7(7)
C16 C17 C18 C19 -1.8(9)
C17 C18 C19 C20 1.8(10)
C16 C15 C20 C19 -0.2(8)
P2 C15 C20 C19 177.3(5)
C18 C19 C20 C15 -0.8(10)
C26 C21 C22 C23 0.6(7)
P2 C21 C22 C23 178.3(4)
C21 C22 C23 C24 0.0(8)
C22 C23 C24 C25 -1.0(10)
C23 C24 C25 C26 1.5(11)
C22 C21 C26 C25 -0.2(8)
P2 C21 C26 C25 -177.9(5)
C24 C25 C26 C21 -0.8(10)
C37 Ru1 C27 C31 39.7(3)
C30 Ru1 C27 C31 -38.0(3)
C29 Ru1 C27 C31 -80.2(3)
P2 Ru1 C27 C31 -126.7(3)
P1 Ru1 C27 C31 136.0(2)
C28 Ru1 C27 C31 -116.9(4)
C37 Ru1 C27 C28 156.6(2)
C30 Ru1 C27 C28 78.9(3)
C31 Ru1 C27 C28 116.9(4)
C29 Ru1 C27 C28 36.6(2)
P2 Ru1 C27 C28 -9.8(5)
P1 Ru1 C27 C28 -107.2(2)
C37 Ru1 C27 C32 -81.6(5)
C30 Ru1 C27 C32 -159.3(5)
C31 Ru1 C27 C32 -121.3(6)
C29 Ru1 C27 C32 158.5(5)
P2 Ru1 C27 C32 112.0(5)
P1 Ru1 C27 C32 14.6(4)
C28 Ru1 C27 C32 121.8(5)
C31 C27 C28 C29 0.6(4)
C32 C27 C28 C29 172.7(4)
Ru1 C27 C28 C29 -62.2(3)
C31 C27 C28 C33 -166.5(4)
C32 C27 C28 C33 5.5(6)
Ru1 C27 C28 C33 130.7(4)
C31 C27 C28 Ru1 62.8(3)
C32 C27 C28 Ru1 -125.1(4)
C37 Ru1 C28 C29 72.0(4)
C30 Ru1 C28 C29 37.0(2)
C31 Ru1 C28 C29 80.0(3)
C27 Ru1 C28 C29 117.5(4)
P2 Ru1 C28 C29 -66.7(3)
P1 Ru1 C28 C29 -160.7(2)
C37 Ru1 C28 C27 -45.5(5)
C30 Ru1 C28 C27 -80.5(3)
C31 Ru1 C28 C27 -37.5(3)
C29 Ru1 C28 C27 -117.5(4)
P2 Ru1 C28 C27 175.8(2)
P1 Ru1 C28 C27 81.9(2)
C37 Ru1 C28 C33 -164.7(4)
C30 Ru1 C28 C33 160.2(5)
C31 Ru1 C28 C33 -156.8(5)
C27 Ru1 C28 C33 -119.3(6)
C29 Ru1 C28 C33 123.3(6)
P2 Ru1 C28 C33 56.5(5)
P1 Ru1 C28 C33 -37.4(5)
C27 C28 C29 C30 0.3(5)
C33 C28 C29 C30 167.0(4)
Ru1 C28 C29 C30 -61.4(3)
C27 C28 C29 C34 -172.3(4)
C33 C28 C29 C34 -5.5(7)
Ru1 C28 C29 C34 126.0(4)
C27 C28 C29 Ru1 61.8(3)
C33 C28 C29 Ru1 -131.5(4)
C37 Ru1 C29 C28 -144.1(2)
C30 Ru1 C29 C28 -118.5(4)
C31 Ru1 C29 C28 -79.5(3)
C27 Ru1 C29 C28 -37.3(2)
P2 Ru1 C29 C28 127.0(2)
P1 Ru1 C29 C28 29.9(3)
C37 Ru1 C29 C30 -25.6(3)
C31 Ru1 C29 C30 39.0(2)
C27 Ru1 C29 C30 81.2(3)
P2 Ru1 C29 C30 -114.6(2)
P1 Ru1 C29 C30 148.4(2)
C28 Ru1 C29 C30 118.5(4)
C37 Ru1 C29 C34 94.3(5)
C30 Ru1 C29 C34 119.9(5)
C31 Ru1 C29 C34 158.9(5)
C27 Ru1 C29 C34 -158.9(5)
P2 Ru1 C29 C34 5.3(5)
P1 Ru1 C29 C34 -91.7(5)
C28 Ru1 C29 C34 -121.6(5)
C28 C29 C30 C31 -1.1(4)
C34 C29 C30 C31 171.5(4)
Ru1 C29 C30 C31 -63.8(3)
C28 C29 C30 C35 -172.8(4)
C34 C29 C30 C35 -0.2(7)
Ru1 C29 C30 C35 124.6(4)
C28 C29 C30 Ru1 62.7(3)
C34 C29 C30 Ru1 -124.7(4)
C37 Ru1 C30 C29 160.2(3)
C31 Ru1 C30 C29 -114.9(4)
C27 Ru1 C30 C29 -77.8(3)
P2 Ru1 C30 C29 78.5(3)
P1 Ru1 C30 C29 -96.1(4)
C28 Ru1 C30 C29 -36.0(2)
C37 Ru1 C30 C31 -84.9(3)
C27 Ru1 C30 C31 37.1(2)
C29 Ru1 C30 C31 114.9(4)
P2 Ru1 C30 C31 -166.6(2)
P1 Ru1 C30 C31 18.8(5)
C28 Ru1 C30 C31 78.9(3)
C37 Ru1 C30 C35 35.7(4)
C31 Ru1 C30 C35 120.7(5)
C27 Ru1 C30 C35 157.8(5)
C29 Ru1 C30 C35 -124.4(5)
P2 Ru1 C30 C35 -46.0(5)
P1 Ru1 C30 C35 139.5(4)
C28 Ru1 C30 C35 -160.4(5)
C28 C27 C31 C30 -1.3(4)
C32 C27 C31 C30 -173.3(4)
Ru1 C27 C31 C30 62.4(3)
C28 C27 C31 C36 174.3(4)
C32 C27 C31 C36 2.3(7)
Ru1 C27 C31 C36 -122.0(4)
C28 C27 C31 Ru1 -63.7(3)
C32 C27 C31 Ru1 124.3(4)
C29 C30 C31 C27 1.4(4)
C35 C30 C31 C27 173.4(4)
Ru1 C30 C31 C27 -63.0(3)
C29 C30 C31 C36 -174.2(4)
C35 C30 C31 C36 -2.2(7)
Ru1 C30 C31 C36 121.4(4)
C29 C30 C31 Ru1 64.5(3)
C35 C30 C31 Ru1 -123.6(4)
C37 Ru1 C31 C27 -146.5(3)
C30 Ru1 C31 C27 116.9(4)
C29 Ru1 C31 C27 78.6(3)
P2 Ru1 C31 C27 142.7(2)
P1 Ru1 C31 C27 -55.6(3)
C28 Ru1 C31 C27 37.4(3)
C37 Ru1 C31 C30 96.6(3)
C27 Ru1 C31 C30 -116.9(4)
C29 Ru1 C31 C30 -38.4(2)
P2 Ru1 C31 C30 25.7(4)
P1 Ru1 C31 C30 -172.6(2)
C28 Ru1 C31 C30 -79.6(3)
C37 Ru1 C31 C36 -24.6(4)
C30 Ru1 C31 C36 -121.2(5)
C27 Ru1 C31 C36 121.8(6)
C29 Ru1 C31 C36 -159.6(5)
P2 Ru1 C31 C36 -95.5(5)
P1 Ru1 C31 C36 66.2(5)
C28 Ru1 C31 C36 159.2(5)
C30 Ru1 C37 C38 -18(3)
C31 Ru1 C37 C38 -56(3)
C27 Ru1 C37 C38 -78(3)
C29 Ru1 C37 C38 -3(3)
P2 Ru1 C37 C38 97(3)
P1 Ru1 C37 C38 -179(100)
C28 Ru1 C37 C38 -49(3)
Ru1 C37 C38 C39 -5(6)
C37 C38 C39 C40 -71(3)
C37 C38 C39 C44 107(3)
C44 C39 C40 C41 -5.4(6)
C38 C39 C40 C41 172.2(4)
C39 C40 C41 C42 -4.5(6)
C39 C40 C41 C62 174.3(4)
C40 C41 C42 C43 10.1(5)
C62 C41 C42 C43 -168.8(4)
C40 C41 C42 C63 -167.3(4)
C62 C41 C42 C63 13.8(6)
C41 C42 C43 C44 -6.1(5)
C63 C42 C43 C44 171.3(3)
C42 C43 C44 C39 -3.8(6)
C42 C43 C44 C45 174.5(4)
C40 C39 C44 C43 9.4(5)
C38 C39 C44 C43 -168.1(3)
C40 C39 C44 C45 -168.8(4)
C38 C39 C44 C45 13.6(6)
C43 C44 C45 S1 -36.7(5)
C39 C44 C45 S1 141.6(3)
S1 C46 C47 C48 71.5(5)
S1 C46 C47 C60 -108.0(4)
C60 C47 C48 C49 -176.2(4)
C46 C47 C48 C49 4.3(6)
C60 C47 C48 C53 5.8(6)
C46 C47 C48 C53 -173.7(4)
C47 C48 C49 C50 178.8(4)
C53 C48 C49 C50 -3.1(7)
C48 C49 C50 C51 0.7(8)
C49 C50 C51 C52 1.7(8)
C50 C51 C52 C53 -1.6(7)
C51 C52 C53 C54 -180.0(4)
C51 C52 C53 C48 -0.9(6)
C47 C48 C53 C54 0.3(6)
C49 C48 C53 C54 -177.8(4)
C47 C48 C53 C52 -178.8(4)
C49 C48 C53 C52 3.1(6)
C52 C53 C54 C55 171.8(4)
C48 C53 C54 C55 -7.2(6)
C52 C53 C54 C61 -9.3(6)
C48 C53 C54 C61 171.6(4)
C53 C54 C55 C60 8.0(6)
C61 C54 C55 C60 -170.9(4)
C53 C54 C55 C56 -172.7(4)
C61 C54 C55 C56 8.4(6)
C54 C55 C56 C57 -179.7(4)
C60 C55 C56 C57 -0.4(6)
C55 C56 C57 C58 1.9(7)
C56 C57 C58 C59 -1.4(7)
C57 C58 C59 C60 -0.5(7)
C48 C47 C60 C55 -5.1(6)
C46 C47 C60 C55 174.4(4)
C48 C47 C60 C59 175.2(4)
C46 C47 C60 C59 -5.3(6)
C54 C55 C60 C47 -1.8(6)
C56 C55 C60 C47 178.9(4)
C54 C55 C60 C59 177.9(4)
C56 C55 C60 C59 -1.4(6)
C58 C59 C60 C47 -178.4(4)
C58 C59 C60 C55 1.9(6)
C55 C54 C61 S2 57.8(5)
C53 C54 C61 S2 -121.0(4)
C40 C41 C62 S2 -54.4(5)
C42 C41 C62 S2 124.5(3)
C43 C42 C63 C64 -75(2)
C41 C42 C63 C64 102.5(19)
C42 C63 C64 Ru2 -21(3)
C91 Ru2 C64 C63 -32.9(16)
C95 Ru2 C64 C63 3.9(16)
C94 Ru2 C64 C63 19.2(16)
P3 Ru2 C64 C63 -155.2(16)
C93 Ru2 C64 C63 -24.3(17)
C92 Ru2 C64 C63 -54.4(16)
P4 Ru2 C64 C63 120.3(16)
P3 C65 C66 P4 -28.9(5)
C72 C67 C68 C69 -1.2(7)
P3 C67 C68 C69 178.7(4)
C67 C68 C69 C70 1.4(8)
C68 C69 C70 C71 -1.3(9)
C69 C70 C71 C72 1.1(10)
C70 C71 C72 C67 -1.0(10)
C68 C67 C72 C71 1.0(8)
P3 C67 C72 C71 -178.9(5)
C78 C73 C74 C75 -1.0(12)
P3 C73 C74 C75 -178.8(7)
C73 C74 C75 C76 -1.1(14)
C74 C75 C76 C77 3.3(15)
C75 C76 C77 C78 -3.4(14)
C74 C73 C78 C77 0.8(11)
P3 C73 C78 C77 178.8(6)
C76 C77 C78 C73 1.4(13)
C84 C79 C80 C81 1.3(8)
P4 C79 C80 C81 -179.0(5)
C79 C80 C81 C82 -2.2(10)
C80 C81 C82 C83 1.0(12)
C81 C82 C83 C84 1.0(12)
C82 C83 C84 C79 -1.9(11)
C80 C79 C84 C83 0.7(8)
P4 C79 C84 C83 -178.9(5)
C90 C85 C86 C87 0.6(8)
P4 C85 C86 C87 -179.7(5)
C85 C86 C87 C88 0.6(10)
C86 C87 C88 C89 -0.6(11)
C87 C88 C89 C90 -0.7(11)
C86 C85 C90 C89 -1.9(8)
P4 C85 C90 C89 178.4(5)
C88 C89 C90 C85 2.0(10)
C64 Ru2 C91 C92 -147.5(3)
C95 Ru2 C91 C92 116.7(4)
C94 Ru2 C91 C92 79.1(3)
P3 Ru2 C91 C92 -58.5(3)
C93 Ru2 C91 C92 37.4(3)
P4 Ru2 C91 C92 134.3(3)
C64 Ru2 C91 C95 95.7(3)
C94 Ru2 C91 C95 -37.6(3)
P3 Ru2 C91 C95 -175.2(2)
C93 Ru2 C91 C95 -79.4(3)
C92 Ru2 C91 C95 -116.7(4)
P4 Ru2 C91 C95 17.6(5)
C64 Ru2 C91 C96 -25.8(6)
C95 Ru2 C91 C96 -121.5(8)
C94 Ru2 C91 C96 -159.1(7)
P3 Ru2 C91 C96 63.3(7)
C93 Ru2 C91 C96 159.1(7)
C92 Ru2 C91 C96 121.8(8)
P4 Ru2 C91 C96 -103.9(6)
C95 C91 C92 C93 0.5(5)
C96 C91 C92 C93 173.4(4)
Ru2 C91 C92 C93 -62.6(3)
C95 C91 C92 C97 -171.0(5)
C96 C91 C92 C97 1.9(8)
Ru2 C91 C92 C97 125.9(5)
C95 C91 C92 Ru2 63.1(3)
C96 C91 C92 Ru2 -124.0(5)
C64 Ru2 C92 C91 38.1(4)
C95 Ru2 C92 C91 -37.8(3)
C94 Ru2 C92 C91 -79.6(3)
P3 Ru2 C92 C91 133.0(3)
C93 Ru2 C92 C91 -117.0(5)
P4 Ru2 C92 C91 -129.4(4)
C64 Ru2 C92 C93 155.1(3)
C91 Ru2 C92 C93 117.0(5)
C95 Ru2 C92 C93 79.1(3)
C94 Ru2 C92 C93 37.4(3)
P3 Ru2 C92 C93 -110.0(3)
P4 Ru2 C92 C93 -12.4(6)
C64 Ru2 C92 C97 -85.2(6)
C91 Ru2 C92 C97 -123.2(7)
C95 Ru2 C92 C97 -161.1(6)
C94 Ru2 C92 C97 157.2(6)
P3 Ru2 C92 C97 9.8(6)
C93 Ru2 C92 C97 119.8(7)
P4 Ru2 C92 C97 107.4(5)
C91 C92 C93 C94 -0.8(5)
C97 C92 C93 C94 171.0(5)
Ru2 C92 C93 C94 -63.1(3)
C91 C92 C93 C98 -166.8(5)
C97 C92 C93 C98 5.1(8)
Ru2 C92 C93 C98 131.0(5)
C91 C92 C93 Ru2 62.2(3)
C97 C92 C93 Ru2 -125.9(5)
C64 Ru2 C93 C94 69.5(4)
C91 Ru2 C93 C94 79.3(3)
C95 Ru2 C93 C94 36.7(3)
P3 Ru2 C93 C94 -163.9(2)
C92 Ru2 C93 C94 116.6(4)
P4 Ru2 C93 C94 -69.4(3)
C64 Ru2 C93 C92 -47.1(5)
C91 Ru2 C93 C92 -37.3(3)
C95 Ru2 C93 C92 -79.9(3)
C94 Ru2 C93 C92 -116.6(4)
P3 Ru2 C93 C92 79.5(3)
P4 Ru2 C93 C92 174.0(3)
C64 Ru2 C93 C98 -170.4(4)
C91 Ru2 C93 C98 -160.5(6)
C95 Ru2 C93 C98 156.9(6)
C94 Ru2 C93 C98 120.2(6)
P3 Ru2 C93 C98 -43.7(5)
C92 Ru2 C93 C98 -123.3(6)
P4 Ru2 C93 C98 50.8(5)
C92 C93 C94 C95 0.9(5)
C98 C93 C94 C95 167.2(5)
Ru2 C93 C94 C95 -62.3(3)
C92 C93 C94 C99 -173.3(4)
C98 C93 C94 C99 -7.0(8)
Ru2 C93 C94 C99 123.5(4)
C92 C93 C94 Ru2 63.2(3)
C98 C93 C94 Ru2 -130.5(5)
C64 Ru2 C94 C95 -26.4(4)
C91 Ru2 C94 C95 38.4(3)
P3 Ru2 C94 C95 144.2(3)
C93 Ru2 C94 C95 118.0(4)
C92 Ru2 C94 C95 80.4(3)
P4 Ru2 C94 C95 -119.0(3)
C64 Ru2 C94 C93 -144.4(3)
C91 Ru2 C94 C93 -79.7(3)
C95 Ru2 C94 C93 -118.0(4)
P3 Ru2 C94 C93 26.2(4)
C92 Ru2 C94 C93 -37.6(3)
P4 Ru2 C94 C93 123.0(3)
C64 Ru2 C94 C99 94.5(4)
C91 Ru2 C94 C99 159.2(5)
C95 Ru2 C94 C99 120.8(6)
P3 Ru2 C94 C99 -95.0(4)
C93 Ru2 C94 C99 -121.2(5)
C92 Ru2 C94 C99 -158.8(5)
P4 Ru2 C94 C99 1.8(4)
C93 C94 C95 C91 -0.6(5)
C99 C94 C95 C91 173.6(4)
Ru2 C94 C95 C91 -63.2(3)
C93 C94 C95 C100 -172.3(5)
C99 C94 C95 C100 1.8(7)
Ru2 C94 C95 C100 125.0(5)
C93 C94 C95 Ru2 62.7(3)
C99 C94 C95 Ru2 -123.2(4)
C92 C91 C95 C94 0.0(5)
C96 C91 C95 C94 -172.9(4)
Ru2 C91 C95 C94 63.7(3)
C92 C91 C95 C100 172.1(4)
C96 C91 C95 C100 -0.8(7)
Ru2 C91 C95 C100 -124.2(5)
C92 C91 C95 Ru2 -63.7(3)
C96 C91 C95 Ru2 123.4(5)
C64 Ru2 C95 C94 159.0(3)
C91 Ru2 C95 C94 -115.9(4)
P3 Ru2 C95 C94 -104.5(4)
C93 Ru2 C95 C94 -36.7(3)
C92 Ru2 C95 C94 -78.6(3)
P4 Ru2 C95 C94 73.0(3)
C64 Ru2 C95 C91 -85.1(3)
C94 Ru2 C95 C91 115.9(4)
P3 Ru2 C95 C91 11.4(5)
C93 Ru2 C95 C91 79.2(3)
C92 Ru2 C95 C91 37.2(3)
P4 Ru2 C95 C91 -171.1(3)
C64 Ru2 C95 C100 34.5(6)
C91 Ru2 C95 C100 119.6(7)
C94 Ru2 C95 C100 -124.5(7)
P3 Ru2 C95 C100 131.0(5)
C93 Ru2 C95 C100 -161.2(6)
C92 Ru2 C95 C100 156.9(6)
P4 Ru2 C95 C100 -51.5(6)
C8 C3 P1 C9 -110.6(3)
C4 C3 P1 C9 64.9(4)
C8 C3 P1 C1 143.1(3)
C4 C3 P1 C1 -41.4(4)
C8 C3 P1 Ru1 18.8(4)
C4 C3 P1 Ru1 -165.7(3)
C10 C9 P1 C3 18.9(4)
C14 C9 P1 C3 -164.9(4)
C10 C9 P1 C1 126.9(4)
C14 C9 P1 C1 -56.8(4)
C10 C9 P1 Ru1 -111.2(4)
C14 C9 P1 Ru1 65.0(4)
C2 C1 P1 C3 -101.6(3)
C2 C1 P1 C9 153.9(3)
C2 C1 P1 Ru1 27.5(3)
C37 Ru1 P1 C3 40.84(18)
C30 Ru1 P1 C3 -63.5(4)
C31 Ru1 P1 C3 -49.9(2)
C27 Ru1 P1 C3 -79.84(19)
C29 Ru1 P1 C3 -134.5(2)
P2 Ru1 P1 C3 121.42(15)
C28 Ru1 P1 C3 -116.57(19)
C37 Ru1 P1 C9 161.84(19)
C30 Ru1 P1 C9 57.5(4)
C31 Ru1 P1 C9 71.1(2)
C27 Ru1 P1 C9 41.2(2)
C29 Ru1 P1 C9 -13.5(2)
P2 Ru1 P1 C9 -117.59(17)
C28 Ru1 P1 C9 4.4(2)
C37 Ru1 P1 C1 -80.52(18)
C30 Ru1 P1 C1 175.1(4)
C31 Ru1 P1 C1 -171.22(19)
C27 Ru1 P1 C1 158.79(18)
C29 Ru1 P1 C1 104.2(2)
P2 Ru1 P1 C1 0.05(14)
C28 Ru1 P1 C1 122.06(18)
C20 C15 P2 C2 -172.9(4)
C16 C15 P2 C2 4.5(4)
C20 C15 P2 C21 82.4(4)
C16 C15 P2 C21 -100.3(4)
C20 C15 P2 Ru1 -52.7(4)
C16 C15 P2 Ru1 124.7(3)
C1 C2 P2 C15 173.1(3)
C1 C2 P2 C21 -83.1(3)
C1 C2 P2 Ru1 46.1(3)
C26 C21 P2 C15 -146.7(4)
C22 C21 P2 C15 35.7(4)
C26 C21 P2 C2 106.4(4)
C22 C21 P2 C2 -71.2(4)
C26 C21 P2 Ru1 -13.6(4)
C22 C21 P2 Ru1 168.8(3)
C37 Ru1 P2 C15 -48.94(19)
C30 Ru1 P2 C15 41.3(2)
C31 Ru1 P2 C15 24.3(3)
C27 Ru1 P2 C15 119.1(3)
C29 Ru1 P2 C15 78.6(2)
P1 Ru1 P2 C15 -140.53(16)
C28 Ru1 P2 C15 112.2(2)
C37 Ru1 P2 C2 69.18(18)
C30 Ru1 P2 C2 159.42(19)
C31 Ru1 P2 C2 142.4(3)
C27 Ru1 P2 C2 -122.7(3)
C29 Ru1 P2 C2 -163.32(18)
P1 Ru1 P2 C2 -22.41(14)
C28 Ru1 P2 C2 -129.64(19)
C37 Ru1 P2 C21 -174.03(19)
C30 Ru1 P2 C21 -83.8(2)
C31 Ru1 P2 C21 -100.8(3)
C27 Ru1 P2 C21 -6.0(4)
C29 Ru1 P2 C21 -46.5(2)
P1 Ru1 P2 C21 94.37(16)
C28 Ru1 P2 C21 -12.9(2)
C68 C67 P3 C65 144.1(4)
C72 C67 P3 C65 -35.9(5)
C68 C67 P3 C73 -111.8(4)
C72 C67 P3 C73 68.2(5)
C68 C67 P3 Ru2 19.7(4)
C72 C67 P3 Ru2 -160.3(4)
C66 C65 P3 C67 -117.9(4)
C66 C65 P3 C73 137.2(4)
C66 C65 P3 Ru2 11.4(5)
C74 C73 P3 C67 2.1(7)
C78 C73 P3 C67 -175.8(5)
C74 C73 P3 C65 108.5(6)
C78 C73 P3 C65 -69.4(5)
C74 C73 P3 Ru2 -130.1(6)
C78 C73 P3 Ru2 52.0(5)
C64 Ru2 P3 C67 42.7(2)
C91 Ru2 P3 C67 -46.3(2)
C95 Ru2 P3 C67 -54.4(4)
C94 Ru2 P3 C67 -129.7(3)
C93 Ru2 P3 C67 -113.6(2)
C92 Ru2 P3 C67 -77.2(2)
P4 Ru2 P3 C67 127.83(17)
C64 Ru2 P3 C65 -77.8(2)
C91 Ru2 P3 C65 -166.8(2)
C95 Ru2 P3 C65 -174.9(4)
C94 Ru2 P3 C65 109.8(3)
C93 Ru2 P3 C65 125.9(2)
C92 Ru2 P3 C65 162.3(2)
P4 Ru2 P3 C65 7.3(2)
C64 Ru2 P3 C73 166.6(2)
C91 Ru2 P3 C73 77.6(2)
C95 Ru2 P3 C73 69.5(4)
C94 Ru2 P3 C73 -5.8(3)
C93 Ru2 P3 C73 10.3(2)
C92 Ru2 P3 C73 46.7(2)
P4 Ru2 P3 C73 -108.26(19)
C90 C85 P4 C79 114.6(4)
C86 C85 P4 C79 -65.0(5)
C90 C85 P4 C66 -138.4(4)
C86 C85 P4 C66 41.9(5)
C90 C85 P4 Ru2 -21.2(5)
C86 C85 P4 Ru2 159.2(4)
C80 C79 P4 C85 -37.7(5)
C84 C79 P4 C85 141.9(4)
C80 C79 P4 C66 -139.6(4)
C84 C79 P4 C66 40.0(5)
C80 C79 P4 Ru2 96.8(4)
C84 C79 P4 Ru2 -83.6(4)
C65 C66 P4 C85 160.7(4)
C65 C66 P4 C79 -98.6(4)
C65 C66 P4 Ru2 34.1(4)
C64 Ru2 P4 C85 -43.1(2)
C91 Ru2 P4 C85 36.1(3)
C95 Ru2 P4 C85 47.8(2)
C94 Ru2 P4 C85 83.2(2)
P3 Ru2 P4 C85 -133.05(17)
C93 Ru2 P4 C85 117.7(2)
C92 Ru2 P4 C85 126.0(4)
C64 Ru2 P4 C79 -167.7(2)
C91 Ru2 P4 C79 -88.6(4)
C95 Ru2 P4 C79 -76.8(3)
C94 Ru2 P4 C79 -41.5(3)
P3 Ru2 P4 C79 102.3(2)
C93 Ru2 P4 C79 -7.0(3)
C92 Ru2 P4 C79 1.4(4)
C64 Ru2 P4 C66 69.8(2)
C91 Ru2 P4 C66 149.0(3)
C95 Ru2 P4 C66 160.7(2)
C94 Ru2 P4 C66 -164.0(2)
P3 Ru2 P4 C66 -20.21(19)
C93 Ru2 P4 C66 -129.5(2)
C92 Ru2 P4 C66 -121.1(4)
C44 C45 S1 C46 -70.4(4)
C47 C46 S1 C45 59.1(4)
C54 C61 S2 C62 60.0(4)
C41 C62 S2 C61 -67.1(4)
